data_2017996
loop_
_publ_author_name
'Fabbiani, Francesca P. A.'
'Arlin, Jean-Baptiste'
'Buth, Gernot'
'Dittrich, Birger'
'Florence, Alastair J.'
'Herbst-Irmer, Regine'
'Sowa, Heidrun'

_publ_section_title
;
 Intermolecular interactions, disorder and twinning in
 ciprofloxacin--2,2-difluoroethanol (2/3) and ciprofloxacin--water
 (3/14.5)
;
_journal_coeditor_code BI3008
_journal_issue 3
_journal_name_full 'Acta Crystallographica Section C'
_journal_page_first o120
_journal_page_last o124
_journal_paper_doi 10.1107/S0108270111005488
_journal_volume 67
_journal_year 2011
_chemical_formula_iupac '2C17 H18 F N3 O3 , 3C2 H4 F2 O'
_chemical_formula_moiety '2(C17 H18 F N3 O3), 3(C2 H4 F2 O)'
_chemical_formula_sum 'C40 H48 F8 N6 O9'
_chemical_formula_weight 908.84
_chemical_name_common
;
ciprofloxacin--2,2-difluoroethanol (2/3)
;
_chemical_name_systematic
;
1-cyclopropyl-6-fluoro-4-oxo-7-(piperazin-4-ium-1-yl)-1,4-dihydroquinoline-3-
carboxylate--2,2-difluoroethanol (2/3)
;
_space_group_IT_number 2
_symmetry_cell_setting triclinic
_symmetry_space_group_name_Hall '-P 1'
_symmetry_space_group_name_H-M 'P -1'
_atom_sites_solution_hydrogens geom
_atom_sites_solution_primary direct
_atom_sites_solution_secondary difmap
_audit_creation_method SHELXL97
_cell_angle_alpha 105.6488(18)
_cell_angle_beta 90.352(2)
_cell_angle_gamma 93.364(2)
_cell_formula_units_Z 2
_cell_length_a 10.9848(4)
_cell_length_b 13.9800(4)
_cell_length_c 13.9802(4)
_cell_measurement_reflns_used 9991
_cell_measurement_temperature 120(2)
_cell_measurement_theta_max 24.6
_cell_measurement_theta_min 2.3
_cell_volume 2063.22(11)
_computing_cell_refinement 'SAINT (Bruker, 2007)'
_computing_data_collection 'APEX2 (Bruker, 2007)'
_computing_data_reduction 'SAINT (Bruker, 2007)'
_computing_molecular_graphics
;
ORTEP3 for Windows (Burnett & Johnson, 1996)
and Mercury (Macrae <i>et al.</i>, 2008)
;
_computing_publication_material 'publCIF (Westrip, 2010)'
_computing_structure_refinement 'SHELXL97 (Sheldrick, 2008<i>b</i>)'
_computing_structure_solution 'SHELXS97 (Sheldrick, 2008<i>b</i>)'
_diffrn_ambient_temperature 120(2)
_diffrn_measured_fraction_theta_full 0.969
_diffrn_measured_fraction_theta_max 0.969
_diffrn_measurement_device_type 'Bruker SMART APEXII CCD area-detector'
_diffrn_measurement_method \w
_diffrn_radiation_monochromator silicon
_diffrn_radiation_source 'fine-focus sealed tube'
_diffrn_radiation_type synchrotron
_diffrn_radiation_wavelength 0.7000
_diffrn_reflns_av_R_equivalents 0.08
_diffrn_reflns_av_sigmaI/netI 0.0490
_diffrn_reflns_limit_h_max 13
_diffrn_reflns_limit_h_min -13
_diffrn_reflns_limit_k_max 16
_diffrn_reflns_limit_k_min -16
_diffrn_reflns_limit_l_max 16
_diffrn_reflns_limit_l_min 0
_diffrn_reflns_number 51821
_diffrn_reflns_theta_full 24.64
_diffrn_reflns_theta_max 24.64
_diffrn_reflns_theta_min 1.49
_exptl_absorpt_coefficient_mu 0.127
_exptl_absorpt_correction_T_max 0.74
_exptl_absorpt_correction_T_min 0.58
_exptl_absorpt_correction_type multi-scan
_exptl_absorpt_process_details '(TWINABS; Sheldrick, 2008<i>a</i>)'
_exptl_crystal_colour yellow
_exptl_crystal_density_diffrn 1.463
_exptl_crystal_density_method 'not measured'
_exptl_crystal_description block
_exptl_crystal_F_000 948
_exptl_crystal_size_max 0.1
_exptl_crystal_size_mid 0.08
_exptl_crystal_size_min 0.08
_refine_diff_density_max 0.578
_refine_diff_density_min -0.461
_refine_ls_extinction_method none
_refine_ls_goodness_of_fit_ref 1.164
_refine_ls_hydrogen_treatment constr
_refine_ls_matrix_type full
_refine_ls_number_parameters 571
_refine_ls_number_reflns 7072
_refine_ls_number_restraints 522
_refine_ls_restrained_S_all 1.122
_refine_ls_R_factor_all 0.0812
_refine_ls_R_factor_gt 0.0681
_refine_ls_shift/su_max 0.000
_refine_ls_shift/su_mean 0.000
_refine_ls_structure_factor_coef Fsqd
_refine_ls_weighting_details 'calc w = 1/[\s^2^(Fo^2^)+(0.0922P)^2^+1.8862P] where P=(Fo^2^+2Fc^2^)/3'
_refine_ls_weighting_scheme calc
_refine_ls_wR_factor_gt 0.1907
_refine_ls_wR_factor_ref 0.2019
_reflns_number_gt 5962
_reflns_number_total 7072
_reflns_threshold_expression I>2\s(I)
_cod_data_source_file bi3008.cif
_cod_data_source_block I
_cod_database_code 2017996
_cod_database_fobs_code 2017996

loop_
_symmetry_equiv_pos_as_xyz
'x, y, z'
'-x, -y, -z'

loop_
_atom_site_type_symbol
_atom_site_label
_atom_site_fract_x
_atom_site_fract_y
_atom_site_fract_z
_atom_site_U_iso_or_equiv
_atom_site_adp_type
_atom_site_calc_flag
_atom_site_refinement_flags
_atom_site_occupancy
_atom_site_disorder_assembly
_atom_site_disorder_group
C C1A 0.9157(4) 0.6677(3) 0.9873(3) 0.0288(8) Uani d DU 1 . .
H H1A 0.9913 0.6568 0.9501 0.035 Uiso calc R 1 . .
C C2A 0.8581(5) 0.5807(3) 1.0157(3) 0.0420(11) Uani d DU 1 . .
H H2A1 0.8170 0.5932 1.0787 0.050 Uiso calc R 1 . .
H H2A2 0.8986 0.5188 0.9970 0.050 Uiso calc R 1 . .
C C3A 0.8011(4) 0.6155(3) 0.9344(3) 0.0386(10) Uani d DU 1 . .
H H3A1 0.7260 0.6493 0.9483 0.046 Uiso calc R 1 . .
H H3A2 0.8077 0.5748 0.8666 0.046 Uiso calc R 1 . .
C C4A 0.8842(3) 0.8470(3) 1.0175(3) 0.0235(8) Uani d DU 1 . .
C C5A 0.9123(3) 0.7794(3) 1.1540(3) 0.0266(8) Uani d DU 1 . .
H H5A 0.9317 0.7250 1.1762 0.032 Uiso calc R 1 . .
C C6A 0.8930(3) 0.8662(3) 1.2250(3) 0.0249(8) Uani d DU 1 . .
C C7A 0.9057(3) 0.8645(3) 1.3323(3) 0.0255(8) Uani d DU 1 . .
C C8A 0.8585(3) 0.9511(3) 1.1929(2) 0.0219(7) Uani d DU 1 . .
C C9A 0.8628(3) 0.9378(3) 1.0849(3) 0.0241(8) Uani d DU 1 . .
C C10A 0.8422(3) 1.0192(3) 1.0475(3) 0.0237(8) Uani d DU 1 . .
H H10A 0.8266 1.0805 1.0905 0.028 Uiso calc R 1 . .
C C11A 0.8452(3) 1.0080(3) 0.9483(3) 0.0248(8) Uani d DU 1 . .
C C12A 0.8640(3) 0.9176(3) 0.8782(2) 0.0222(7) Uani d DU 1 . .
C C13A 0.9126(3) 0.8245(3) 0.7086(2) 0.0243(8) Uani d DU 1 . .
H H13A 0.8502 0.7704 0.6971 0.029 Uiso calc R 1 . .
H H13B 0.9841 0.8044 0.7373 0.029 Uiso calc R 1 . .
C C14A 0.9448(3) 0.8467(3) 0.6104(3) 0.0240(8) Uani d DU 1 . .
H H14A 1.0137 0.8953 0.6212 0.029 Uiso calc R 1 . .
H H14B 0.9687 0.7863 0.5635 0.029 Uiso calc R 1 . .
C C15A 0.7919(3) 0.9719(3) 0.6399(2) 0.0245(8) Uani d DU 1 . .
H H15A 0.7201 0.9920 0.6115 0.029 Uiso calc R 1 . .
H H15B 0.8525 1.0275 0.6546 0.029 Uiso calc R 1 . .
C C16A 0.7589(3) 0.9448(3) 0.7348(3) 0.0246(8) Uani d DU 1 . .
H H16A 0.7278 1.0018 0.7822 0.030 Uiso calc R 1 . .
H H16B 0.6958 0.8912 0.7207 0.030 Uiso calc R 1 . .
C C17A 0.8836(3) 0.8363(3) 0.9151(3) 0.0243(8) Uani d DU 1 . .
H H17A 0.8962 0.7747 0.8715 0.029 Uiso calc R 1 . .
F F1A 0.8334(2) 1.09146(15) 0.91582(15) 0.0284(5) Uani d DU 1 . .
N N1A 0.9055(3) 0.7661(2) 1.0551(2) 0.0251(7) Uani d DU 1 . .
N N2A 0.8682(3) 0.9135(2) 0.7771(2) 0.0239(7) Uani d DU 1 . .
N N3A 0.8410(3) 0.8854(2) 0.5674(2) 0.0228(6) Uani d DU 1 . .
H H3A4 0.7814 0.8368 0.5481 0.027 Uiso calc R 1 . .
H H3A3 0.8656 0.9037 0.5133 0.027 Uiso calc R 1 . .
O O1A 0.9278(3) 0.7830(2) 1.3494(2) 0.0404(8) Uani d DU 1 . .
O O2A 0.8963(2) 0.94404(19) 1.39869(17) 0.0276(6) Uani d DU 1 . .
O O3A 0.8274(2) 1.03187(18) 1.24727(17) 0.0253(6) Uani d DU 1 . .
C C1B 0.4484(4) 0.5514(3) 0.8104(3) 0.0319(9) Uani d DU 1 . .
H H1B 0.5207 0.5962 0.8113 0.038 Uiso calc R 1 . .
C C2B 0.4191(4) 0.5314(3) 0.9062(3) 0.0395(10) Uani d DU 1 . .
H H2B1 0.4733 0.5618 0.9627 0.047 Uiso calc R 1 . .
H H2B2 0.3838 0.4657 0.9049 0.047 Uiso calc R 1 . .
C C3B 0.3424(4) 0.5984(3) 0.8669(3) 0.0384(10) Uani d DU 1 . .
H H3B1 0.2610 0.5731 0.8415 0.046 Uiso calc R 1 . .
H H3B2 0.3506 0.6692 0.8993 0.046 Uiso calc R 1 . .
C C4B 0.3889(3) 0.5089(3) 0.6346(3) 0.0254(8) Uani d DU 1 . .
C C5B 0.4229(3) 0.3788(3) 0.7091(3) 0.0260(8) Uani d DU 1 . .
H H5B 0.4454 0.3602 0.7655 0.031 Uiso calc R 1 . .
C C6B 0.3937(3) 0.3040(3) 0.6251(3) 0.0256(8) Uani d DU 1 . .
C C7B 0.4001(3) 0.1985(3) 0.6308(3) 0.0245(8) Uani d DU 1 . .
C C8B 0.3571(3) 0.3298(3) 0.5358(3) 0.0242(8) Uani d DU 1 . .
C C9B 0.3582(3) 0.4370(3) 0.5460(3) 0.0254(8) Uani d DU 1 . .
C C10B 0.3259(3) 0.4710(3) 0.4636(3) 0.0250(8) Uani d DU 1 . .
H H10B 0.3040 0.4254 0.4033 0.030 Uiso calc R 1 . .
C C11B 0.3266(3) 0.5694(3) 0.4719(3) 0.0267(8) Uani d DU 1 . .
C C12B 0.3567(3) 0.6433(3) 0.5603(3) 0.0240(7) Uani d DU 1 . .
C C13B 0.4146(4) 0.8152(3) 0.6520(3) 0.0282(8) Uani d DU 1 . .
H H13C 0.4908 0.7916 0.6693 0.034 Uiso calc R 1 . .
H H13D 0.3601 0.8207 0.7073 0.034 Uiso calc R 1 . .
C C14B 0.4377(3) 0.9162(3) 0.6323(3) 0.0268(8) Uani d DU 1 . .
H H14C 0.4701 0.9638 0.6923 0.032 Uiso calc R 1 . .
H H14D 0.4981 0.9115 0.5811 0.032 Uiso calc R 1 . .
C C15B 0.2663(4) 0.8780(3) 0.5124(3) 0.0273(8) Uani d DU 1 . .
H H15C 0.3193 0.8700 0.4559 0.033 Uiso calc R 1 . .
H H15D 0.1897 0.9011 0.4952 0.033 Uiso calc R 1 . .
C C16B 0.2436(3) 0.7792(3) 0.5365(3) 0.0260(8) Uani d DU 1 . .
H H16C 0.1885 0.7868 0.5917 0.031 Uiso calc R 1 . .
H H16D 0.2057 0.7305 0.4795 0.031 Uiso calc R 1 . .
C C17B 0.3875(3) 0.6100(3) 0.6421(3) 0.0260(8) Uani d DU 1 . .
H H17B 0.4075 0.6561 0.7026 0.031 Uiso calc R 1 . .
F F1B 0.3010(2) 0.59818(16) 0.38806(15) 0.0318(5) Uani d DU 1 . .
N N1B 0.4220(3) 0.4767(2) 0.7173(2) 0.0278(7) Uani d DU 1 . .
N N2B 0.3597(3) 0.7443(2) 0.5626(2) 0.0261(7) Uani d DU 1 . .
N N3B 0.3242(3) 0.9521(2) 0.5999(2) 0.0247(7) Uani d DU 1 . .
H H3B3 0.3418 1.0098 0.5844 0.030 Uiso calc R 1 . .
H H3B4 0.2716 0.9640 0.6503 0.030 Uiso calc R 1 . .
O O1B 0.4321(3) 0.18655(19) 0.71462(19) 0.0313(6) Uani d DU 1 . .
O O2B 0.3747(2) 0.12815(18) 0.55542(18) 0.0277(6) Uani d DU 1 . .
O O3B 0.3268(2) 0.27002(19) 0.45403(18) 0.0280(6) Uani d DU 1 . .
O O4A 0.1169(3) 0.4141(2) 0.7139(2) 0.0451(8) Uani d . 1 . .
H H4A 0.1199 0.3536 0.6935 0.068 Uiso calc R 1 . .
C C18A 0.0222(5) 0.4457(4) 0.6626(4) 0.0489(12) Uani d . 1 . .
H H18A -0.0543 0.4424 0.6961 0.059 Uiso calc R 1 . .
H H18B 0.0129 0.4027 0.5954 0.059 Uiso calc R 1 . .
C C19A 0.0542(4) 0.5481(3) 0.6604(4) 0.0414(11) Uani d . 1 . .
H H19A 0.1343 0.5522 0.6306 0.050 Uiso calc R 1 . .
F F2A -0.0329(3) 0.5799(2) 0.6068(2) 0.0654(9) Uani d . 1 . .
F F3A 0.0543(4) 0.6118(2) 0.7516(3) 0.0825(12) Uani d . 1 . .
O O4B 0.3352(3) 0.8446(2) 0.2558(2) 0.0403(7) Uani d . 1 . .
H H4B 0.4026 0.8337 0.2747 0.061 Uiso calc R 1 . .
C C18B 0.2516(4) 0.7633(3) 0.2550(3) 0.0383(10) Uani d . 1 . .
H H18C 0.1735 0.7881 0.2785 0.046 Uiso calc R 1 . .
H H18D 0.2812 0.7273 0.3000 0.046 Uiso calc R 1 . .
C C19B 0.2353(4) 0.6951(3) 0.1550(3) 0.0430(11) Uani d . 1 . .
H H19B 0.2178 0.7332 0.1076 0.052 Uiso calc R 1 . .
F F2B 0.3369(3) 0.6442(2) 0.1268(2) 0.0624(8) Uani d . 1 . .
F F3B 0.1414(3) 0.6267(2) 0.1530(2) 0.0614(8) Uani d . 1 . .
O O4C 0.6097(3) 0.7792(3) 1.0868(2) 0.0481(8) Uani d . 1 . .
H H4C 0.6047 0.7833 1.1462 0.072 Uiso calc R 1 . .
C C18C 0.5157(4) 0.8319(4) 1.0576(3) 0.0440(11) Uani d . 1 . .
H H18E 0.5037 0.8923 1.1094 0.053 Uiso calc R 1 . .
H H18F 0.4397 0.7911 1.0465 0.053 Uiso calc R 1 . .
C C19C 0.5525(4) 0.8567(3) 0.9642(3) 0.0363(10) Uani d . 1 . .
H H19C 0.6269 0.9009 0.9756 0.044 Uiso calc R 1 . .
F F2C 0.5685(3) 0.7732(2) 0.89043(19) 0.0515(7) Uani d . 1 . .
F F3C 0.4582(3) 0.9011(2) 0.9317(2) 0.0612(8) Uani d . 1 . .

loop_
_atom_site_aniso_label
_atom_site_aniso_U_11
_atom_site_aniso_U_22
_atom_site_aniso_U_33
_atom_site_aniso_U_12
_atom_site_aniso_U_13
_atom_site_aniso_U_23
C1A 0.048(2) 0.0223(19) 0.0177(18) 0.0075(16) 0.0020(16) 0.0068(15)
C2A 0.077(3) 0.024(2) 0.027(2) 0.001(2) -0.002(2) 0.0107(18)
C3A 0.063(3) 0.026(2) 0.026(2) 0.0006(19) -0.0047(19) 0.0069(17)
C4A 0.0321(19) 0.0214(18) 0.0194(18) 0.0018(14) -0.0003(14) 0.0100(15)
C5A 0.038(2) 0.028(2) 0.0186(18) 0.0029(16) -0.0004(15) 0.0143(16)
C6A 0.0349(19) 0.0246(19) 0.0164(17) 0.0029(15) 0.0012(14) 0.0072(15)
C7A 0.038(2) 0.025(2) 0.0145(17) 0.0028(16) 0.0018(15) 0.0072(15)
C8A 0.0328(18) 0.0212(19) 0.0120(16) 0.0001(14) 0.0015(14) 0.0055(14)
C9A 0.0332(19) 0.0243(19) 0.0169(17) 0.0020(15) -0.0015(14) 0.0093(14)
C10A 0.0352(19) 0.0184(18) 0.0174(17) 0.0026(15) -0.0010(14) 0.0046(14)
C11A 0.0348(19) 0.0227(19) 0.0210(18) 0.0049(15) 0.0008(15) 0.0121(15)
C12A 0.0295(18) 0.0232(18) 0.0162(17) 0.0008(14) 0.0009(14) 0.0092(14)
C13A 0.0358(19) 0.0249(19) 0.0146(17) 0.0045(15) 0.0012(14) 0.0092(15)
C14A 0.0335(19) 0.0245(19) 0.0170(17) 0.0057(15) -0.0002(14) 0.0099(15)
C15A 0.040(2) 0.0199(18) 0.0154(17) 0.0032(15) -0.0028(15) 0.0080(15)
C16A 0.0342(19) 0.027(2) 0.0150(17) 0.0044(15) -0.0008(14) 0.0093(15)
C17A 0.0346(19) 0.0216(19) 0.0177(17) 0.0017(15) -0.0011(14) 0.0073(15)
F1A 0.0510(13) 0.0198(11) 0.0181(10) 0.0041(9) -0.0005(9) 0.0109(9)
N1A 0.0407(17) 0.0211(16) 0.0151(15) 0.0041(13) 0.0005(12) 0.0072(12)
N2A 0.0356(16) 0.0231(16) 0.0153(14) 0.0063(13) -0.0001(12) 0.0082(13)
N3A 0.0382(17) 0.0204(16) 0.0119(14) 0.0013(13) -0.0009(12) 0.0080(12)
O1A 0.081(2) 0.0256(15) 0.0194(14) 0.0147(14) 0.0003(14) 0.0119(12)
O2A 0.0469(15) 0.0248(14) 0.0140(12) 0.0034(11) 0.0014(11) 0.0098(11)
O3A 0.0427(14) 0.0208(14) 0.0140(12) 0.0049(11) 0.0016(10) 0.0065(11)
C1B 0.050(2) 0.0227(19) 0.0229(19) 0.0040(17) -0.0087(17) 0.0060(16)
C2B 0.067(3) 0.029(2) 0.022(2) 0.007(2) -0.0081(19) 0.0064(18)
C3B 0.058(3) 0.033(2) 0.025(2) 0.0082(19) -0.0037(18) 0.0078(18)
C4B 0.0324(19) 0.0245(19) 0.0224(18) 0.0033(15) 0.0000(15) 0.0114(15)
C5B 0.037(2) 0.0247(19) 0.0198(18) 0.0040(15) -0.0019(15) 0.0110(15)
C6B 0.0346(19) 0.0217(18) 0.0223(18) 0.0040(15) -0.0011(15) 0.0084(15)
C7B 0.0319(19) 0.0218(19) 0.0224(19) 0.0028(14) 0.0023(15) 0.0099(16)
C8B 0.0309(18) 0.0231(19) 0.0212(18) 0.0036(15) 0.0024(14) 0.0099(15)
C9B 0.0324(19) 0.0256(19) 0.0211(18) 0.0023(15) 0.0004(15) 0.0110(15)
C10B 0.0367(19) 0.0238(19) 0.0147(17) 0.0011(15) 0.0015(14) 0.0059(15)
C11B 0.038(2) 0.0271(19) 0.0203(18) 0.0049(16) 0.0020(15) 0.0143(16)
C12B 0.0319(18) 0.0220(18) 0.0198(18) 0.0061(14) 0.0047(14) 0.0080(15)
C13B 0.039(2) 0.0210(19) 0.026(2) 0.0050(15) -0.0018(16) 0.0084(16)
C14B 0.037(2) 0.0183(18) 0.0246(19) 0.0035(15) 0.0046(15) 0.0041(15)
C15B 0.045(2) 0.0183(18) 0.0199(18) 0.0042(16) 0.0024(16) 0.0069(15)
C16B 0.036(2) 0.0210(18) 0.0235(19) 0.0038(15) -0.0010(15) 0.0097(15)
C17B 0.036(2) 0.0194(18) 0.0207(18) 0.0013(15) -0.0011(15) 0.0027(15)
F1B 0.0569(14) 0.0227(11) 0.0194(11) 0.0031(10) -0.0017(10) 0.0119(9)
N1B 0.0401(18) 0.0218(16) 0.0236(16) 0.0029(13) -0.0057(13) 0.0097(13)
N2B 0.0340(17) 0.0207(16) 0.0244(16) 0.0041(13) -0.0005(13) 0.0070(13)
N3B 0.0419(17) 0.0183(15) 0.0180(15) 0.0052(13) 0.0064(13) 0.0110(13)
O1B 0.0516(17) 0.0241(14) 0.0210(13) 0.0048(12) -0.0052(12) 0.0104(11)
O2B 0.0454(15) 0.0202(14) 0.0202(13) 0.0018(11) -0.0003(11) 0.0104(11)
O3B 0.0444(15) 0.0205(13) 0.0200(13) 0.0004(11) -0.0037(11) 0.0076(11)
O4A 0.062(2) 0.0324(17) 0.0471(19) 0.0062(15) -0.0055(15) 0.0204(15)
C18A 0.055(3) 0.038(3) 0.058(3) 0.007(2) -0.012(2) 0.020(2)
C19A 0.046(2) 0.038(3) 0.047(3) 0.012(2) 0.001(2) 0.020(2)
F2A 0.082(2) 0.0524(18) 0.070(2) 0.0205(16) -0.0186(17) 0.0274(16)
F3A 0.136(3) 0.0416(18) 0.064(2) 0.0282(19) -0.030(2) -0.0004(16)
O4B 0.0512(18) 0.0315(16) 0.0423(18) 0.0083(13) -0.0043(14) 0.0157(14)
C18B 0.052(2) 0.031(2) 0.030(2) 0.0073(19) 0.0047(19) 0.0051(19)
C19B 0.054(3) 0.040(3) 0.036(2) 0.004(2) 0.000(2) 0.011(2)
F2B 0.0654(19) 0.0564(19) 0.0539(18) 0.0114(15) 0.0123(14) -0.0068(15)
F3B 0.0675(19) 0.0444(17) 0.065(2) -0.0007(14) -0.0004(15) 0.0039(15)
O4C 0.058(2) 0.060(2) 0.0307(17) 0.0122(16) 0.0048(15) 0.0194(16)
C18C 0.045(3) 0.054(3) 0.034(2) 0.003(2) 0.0048(19) 0.013(2)
C19C 0.044(2) 0.036(2) 0.027(2) 0.0015(18) -0.0041(17) 0.0047(19)
F2C 0.0802(19) 0.0406(16) 0.0323(14) -0.0010(14) 0.0011(13) 0.0084(12)
F3C 0.0677(19) 0.071(2) 0.0512(17) 0.0159(16) -0.0091(14) 0.0253(16)

loop_
_atom_type_symbol
_atom_type_description
_atom_type_scat_dispersion_real
_atom_type_scat_dispersion_imag
_atom_type_scat_source
C C 0.0033 0.0016 'International Tables Vol C Tables 4.2.6.8 and 6.1.1.4'
F F 0.0171 0.0103 'International Tables Vol C Tables 4.2.6.8 and 6.1.1.4'
O O 0.0106 0.0060 'International Tables Vol C Tables 4.2.6.8 and 6.1.1.4'
N N 0.0061 0.0033 'International Tables Vol C Tables 4.2.6.8 and 6.1.1.4'
H H 0.0000 0.0000 'International Tables Vol C Tables 4.2.6.8 and 6.1.1.4'

loop_
_geom_angle_atom_site_label_1
_geom_angle_atom_site_label_2
_geom_angle_atom_site_label_3
_geom_angle_site_symmetry_1
_geom_angle_site_symmetry_3
_geom_angle
_geom_angle_publ_flag
N1A C1A C2A . . 118.0(3) ?
N1A C1A C3A . . 117.2(3) ?
C2A C1A C3A . . 60.2(3) ?
N1A C1A H1A . . 116.5 ?
C2A C1A H1A . . 116.5 ?
C3A C1A H1A . . 116.5 ?
C1A C2A C3A . . 60.4(3) ?
C1A C2A H2A1 . . 117.7 ?
C3A C2A H2A1 . . 117.7 ?
C1A C2A H2A2 . . 117.7 ?
C3A C2A H2A2 . . 117.7 ?
H2A1 C2A H2A2 . . 114.9 ?
C2A C3A C1A . . 59.4(3) ?
C2A C3A H3A1 . . 117.8 ?
C1A C3A H3A1 . . 117.8 ?
C2A C3A H3A2 . . 117.8 ?
C1A C3A H3A2 . . 117.8 ?
H3A1 C3A H3A2 . . 115.0 ?
C9A C4A C17A . . 121.3(3) ?
C9A C4A N1A . . 118.1(3) ?
C17A C4A N1A . . 120.6(3) ?
N1A C5A C6A . . 125.7(3) ?
N1A C5A H5A . . 117.2 ?
C6A C5A H5A . . 117.2 ?
C5A C6A C8A . . 118.5(3) ?
C5A C6A C7A . . 116.8(3) ?
C8A C6A C7A . . 124.6(3) ?
O2A C7A O1A . . 123.9(3) ?
O2A C7A C6A . . 118.4(3) ?
O1A C7A C6A . . 117.7(3) ?
O3A C8A C6A . . 126.5(3) ?
O3A C8A C9A . . 118.9(3) ?
C6A C8A C9A . . 114.6(3) ?
C4A C9A C10A . . 118.3(3) ?
C4A C9A C8A . . 122.9(3) ?
C10A C9A C8A . . 118.8(3) ?
C11A C10A C9A . . 119.5(3) ?
C11A C10A H10A . . 120.2 ?
C9A C10A H10A . . 120.2 ?
C10A C11A F1A . . 117.4(3) ?
C10A C11A C12A . . 123.8(3) ?
F1A C11A C12A . . 118.8(3) ?
C17A C12A N2A . . 123.4(3) ?
C17A C12A C11A . . 116.7(3) ?
N2A C12A C11A . . 119.8(3) ?
N2A C13A C14A . . 109.5(3) ?
N2A C13A H13A . . 109.8 ?
C14A C13A H13A . . 109.8 ?
N2A C13A H13B . . 109.8 ?
C14A C13A H13B . . 109.8 ?
H13A C13A H13B . . 108.2 ?
N3A C14A C13A . . 111.9(3) ?
N3A C14A H14A . . 109.2 ?
C13A C14A H14A . . 109.2 ?
N3A C14A H14B . . 109.2 ?
C13A C14A H14B . . 109.2 ?
H14A C14A H14B . . 107.9 ?
N3A C15A C16A . . 110.1(3) ?
N3A C15A H15A . . 109.6 ?
C16A C15A H15A . . 109.6 ?
N3A C15A H15B . . 109.6 ?
C16A C15A H15B . . 109.6 ?
H15A C15A H15B . . 108.2 ?
N2A C16A C15A . . 109.4(3) ?
N2A C16A H16A . . 109.8 ?
C15A C16A H16A . . 109.8 ?
N2A C16A H16B . . 109.8 ?
C15A C16A H16B . . 109.8 ?
H16A C16A H16B . . 108.2 ?
C12A C17A C4A . . 120.3(3) ?
C12A C17A H17A . . 119.9 ?
C4A C17A H17A . . 119.9 ?
C5A N1A C4A . . 119.6(3) ?
C5A N1A C1A . . 120.4(3) ?
C4A N1A C1A . . 120.0(3) ?
C12A N2A C13A . . 118.2(3) ?
C12A N2A C16A . . 115.8(3) ?
C13A N2A C16A . . 110.5(3) ?
C14A N3A C15A . . 111.6(3) ?
C14A N3A H3A4 . . 109.3 ?
C15A N3A H3A4 . . 109.3 ?
C14A N3A H3A3 . . 109.3 ?
C15A N3A H3A3 . . 109.3 ?
H3A4 N3A H3A3 . . 108.0 ?
N1B C1B C2B . . 121.1(3) ?
N1B C1B C3B . . 117.2(4) ?
C2B C1B C3B . . 60.8(3) ?
N1B C1B H1B . . 115.5 ?
C2B C1B H1B . . 115.5 ?
C3B C1B H1B . . 115.5 ?
C1B C2B C3B . . 60.3(3) ?
C1B C2B H2B1 . . 117.7 ?
C3B C2B H2B1 . . 117.7 ?
C1B C2B H2B2 . . 117.7 ?
C3B C2B H2B2 . . 117.7 ?
H2B1 C2B H2B2 . . 114.9 ?
C1B C3B C2B . . 58.9(3) ?
C1B C3B H3B1 . . 117.9 ?
C2B C3B H3B1 . . 117.9 ?
C1B C3B H3B2 . . 117.9 ?
C2B C3B H3B2 . . 117.9 ?
H3B1 C3B H3B2 . . 115.0 ?
C17B C4B C9B . . 121.7(3) ?
C17B C4B N1B . . 120.2(3) ?
C9B C4B N1B . . 118.1(3) ?
N1B C5B C6B . . 125.7(3) ?
N1B C5B H5B . . 117.2 ?
C6B C5B H5B . . 117.2 ?
C5B C6B C8B . . 118.9(3) ?
C5B C6B C7B . . 117.8(3) ?
C8B C6B C7B . . 123.3(3) ?
O2B C7B O1B . . 123.6(3) ?
O2B C7B C6B . . 119.7(3) ?
O1B C7B C6B . . 116.7(3) ?
O3B C8B C6B . . 126.3(3) ?
O3B C8B C9B . . 119.2(3) ?
C6B C8B C9B . . 114.5(3) ?
C4B C9B C10B . . 117.2(3) ?
C4B C9B C8B . . 123.2(3) ?
C10B C9B C8B . . 119.6(3) ?
C11B C10B C9B . . 120.3(3) ?
C11B C10B H10B . . 119.9 ?
C9B C10B H10B . . 119.9 ?
C10B C11B F1B . . 117.7(3) ?
C10B C11B C12B . . 123.6(3) ?
F1B C11B C12B . . 118.6(3) ?
C17B C12B N2B . . 123.1(3) ?
C17B C12B C11B . . 116.3(3) ?
N2B C12B C11B . . 120.5(3) ?
N2B C13B C14B . . 109.4(3) ?
N2B C13B H13C . . 109.8 ?
C14B C13B H13C . . 109.8 ?
N2B C13B H13D . . 109.8 ?
C14B C13B H13D . . 109.8 ?
H13C C13B H13D . . 108.3 ?
N3B C14B C13B . . 111.4(3) ?
N3B C14B H14C . . 109.3 ?
C13B C14B H14C . . 109.3 ?
N3B C14B H14D . . 109.3 ?
C13B C14B H14D . . 109.3 ?
H14C C14B H14D . . 108.0 ?
N3B C15B C16B . . 109.5(3) ?
N3B C15B H15C . . 109.8 ?
C16B C15B H15C . . 109.8 ?
N3B C15B H15D . . 109.8 ?
C16B C15B H15D . . 109.8 ?
H15C C15B H15D . . 108.2 ?
N2B C16B C15B . . 109.8(3) ?
N2B C16B H16C . . 109.7 ?
C15B C16B H16C . . 109.7 ?
N2B C16B H16D . . 109.7 ?
C15B C16B H16D . . 109.7 ?
H16C C16B H16D . . 108.2 ?
C4B C17B C12B . . 120.9(3) ?
C4B C17B H17B . . 119.6 ?
C12B C17B H17B . . 119.6 ?
C5B N1B C4B . . 119.6(3) ?
C5B N1B C1B . . 122.3(3) ?
C4B N1B C1B . . 118.0(3) ?
C12B N2B C13B . . 116.6(3) ?
C12B N2B C16B . . 115.1(3) ?
C13B N2B C16B . . 110.1(3) ?
C14B N3B C15B . . 111.2(3) ?
C14B N3B H3B3 . . 109.4 ?
C15B N3B H3B3 . . 109.4 ?
C14B N3B H3B4 . . 109.4 ?
C15B N3B H3B4 . . 109.4 ?
H3B3 N3B H3B4 . . 108.0 ?
C18A O4A H4A . . 109.5 ?
O4A C18A C19A . . 108.3(4) ?
O4A C18A H18A . . 110.0 ?
C19A C18A H18A . . 110.0 ?
O4A C18A H18B . . 110.0 ?
C19A C18A H18B . . 110.0 ?
H18A C18A H18B . . 108.4 ?
F3A C19A F2A . . 104.9(4) ?
F3A C19A C18A . . 111.7(4) ?
F2A C19A C18A . . 110.0(4) ?
F3A C19A H19A . . 110.0 ?
F2A C19A H19A . . 110.0 ?
C18A C19A H19A . . 110.0 ?
C18B O4B H4B . . 109.5 ?
O4B C18B C19B . . 111.5(4) ?
O4B C18B H18C . . 109.3 ?
C19B C18B H18C . . 109.3 ?
O4B C18B H18D . . 109.3 ?
C19B C18B H18D . . 109.3 ?
H18C C18B H18D . . 108.0 ?
F3B C19B F2B . . 107.3(4) ?
F3B C19B C18B . . 110.3(4) ?
F2B C19B C18B . . 111.2(4) ?
F3B C19B H19B . . 109.4 ?
F2B C19B H19B . . 109.4 ?
C18B C19B H19B . . 109.4 ?
C18C O4C H4C . . 109.5 ?
O4C C18C C19C . . 108.2(4) ?
O4C C18C H18E . . 110.1 ?
C19C C18C H18E . . 110.1 ?
O4C C18C H18F . . 110.1 ?
C19C C18C H18F . . 110.1 ?
H18E C18C H18F . . 108.4 ?
F2C C19C F3C . . 105.3(3) ?
F2C C19C C18C . . 111.1(4) ?
F3C C19C C18C . . 108.5(4) ?
F2C C19C H19C . . 110.6 ?
F3C C19C H19C . . 110.6 ?
C18C C19C H19C . . 110.6 ?

loop_
_geom_bond_atom_site_label_1
_geom_bond_atom_site_label_2
_geom_bond_site_symmetry_2
_geom_bond_distance
_geom_bond_publ_flag
C1A N1A . 1.456(5) ?
C1A C2A . 1.487(5) ?
C1A C3A . 1.502(6) ?
C1A H1A . 0.980 ?
C2A C3A . 1.498(6) ?
C2A H2A1 . 0.970 ?
C2A H2A2 . 0.970 ?
C3A H3A1 . 0.970 ?
C3A H3A2 . 0.970 ?
C4A C9A . 1.395(5) ?
C4A C17A . 1.397(5) ?
C4A N1A . 1.400(4) ?
C5A N1A . 1.346(4) ?
C5A C6A . 1.373(5) ?
C5A H5A . 0.930 ?
C6A C8A . 1.446(5) ?
C6A C7A . 1.512(5) ?
C7A O2A . 1.251(4) ?
C7A O1A . 1.263(4) ?
C8A O3A . 1.246(4) ?
C8A C9A . 1.473(5) ?
C9A C10A . 1.404(5) ?
C10A C11A . 1.353(5) ?
C10A H10A . 0.930 ?
C11A F1A . 1.374(4) ?
C11A C12A . 1.402(5) ?
C12A C17A . 1.396(5) ?
C12A N2A . 1.400(4) ?
C13A N2A . 1.462(4) ?
C13A C14A . 1.526(5) ?
C13A H13A . 0.970 ?
C13A H13B . 0.970 ?
C14A N3A . 1.481(4) ?
C14A H14A . 0.970 ?
C14A H14B . 0.970 ?
C15A N3A . 1.484(4) ?
C15A C16A . 1.515(5) ?
C15A H15A . 0.970 ?
C15A H15B . 0.970 ?
C16A N2A . 1.475(4) ?
C16A H16A . 0.970 ?
C16A H16B . 0.970 ?
C17A H17A . 0.930 ?
N3A H3A4 . 0.900 ?
N3A H3A3 . 0.900 ?
C1B N1B . 1.449(5) ?
C1B C2B . 1.474(5) ?
C1B C3B . 1.494(6) ?
C1B H1B . 0.980 ?
C2B C3B . 1.502(6) ?
C2B H2B1 . 0.970 ?
C2B H2B2 . 0.970 ?
C3B H3B1 . 0.970 ?
C3B H3B2 . 0.970 ?
C4B C17B . 1.390(5) ?
C4B C9B . 1.393(5) ?
C4B N1B . 1.402(4) ?
C5B N1B . 1.343(5) ?
C5B C6B . 1.366(5) ?
C5B H5B . 0.930 ?
C6B C8B . 1.450(5) ?
C6B C7B . 1.505(5) ?
C7B O2B . 1.249(4) ?
C7B O1B . 1.278(4) ?
C8B O3B . 1.250(4) ?
C8B C9B . 1.466(5) ?
C9B C10B . 1.411(5) ?
C10B C11B . 1.348(5) ?
C10B H10B . 0.930 ?
C11B F1B . 1.370(4) ?
C11B C12B . 1.404(5) ?
C12B C17B . 1.392(5) ?
C12B N2B . 1.402(4) ?
C13B N2B . 1.470(5) ?
C13B C14B . 1.518(5) ?
C13B H13C . 0.970 ?
C13B H13D . 0.970 ?
C14B N3B . 1.483(5) ?
C14B H14C . 0.970 ?
C14B H14D . 0.970 ?
C15B N3B . 1.485(5) ?
C15B C16B . 1.515(5) ?
C15B H15C . 0.970 ?
C15B H15D . 0.970 ?
C16B N2B . 1.470(4) ?
C16B H16C . 0.970 ?
C16B H16D . 0.970 ?
C17B H17B . 0.930 ?
N3B H3B3 . 0.900 ?
N3B H3B4 . 0.900 ?
O4A C18A . 1.417(5) ?
O4A H4A . 0.820 ?
C18A C19A . 1.463(6) ?
C18A H18A . 0.970 ?
C18A H18B . 0.970 ?
C19A F3A . 1.344(6) ?
C19A F2A . 1.376(5) ?
C19A H19A . 0.980 ?
O4B C18B . 1.416(5) ?
O4B H4B . 0.820 ?
C18B C19B . 1.467(6) ?
C18B H18C . 0.970 ?
C18B H18D . 0.970 ?
C19B F3B . 1.360(6) ?
C19B F2B . 1.362(5) ?
C19B H19B . 0.980 ?
O4C C18C . 1.422(6) ?
O4C H4C . 0.820 ?
C18C C19C . 1.491(6) ?
C18C H18E . 0.970 ?
C18C H18F . 0.970 ?
C19C F2C . 1.354(5) ?
C19C F3C . 1.374(5) ?
C19C H19C . 0.980 ?

loop_
_geom_hbond_atom_site_label_D
_geom_hbond_atom_site_label_H
_geom_hbond_atom_site_label_A
_geom_hbond_site_symmetry_D
_geom_hbond_site_symmetry_H
_geom_hbond_site_symmetry_A
_geom_hbond_distance_DH
_geom_hbond_distance_HA
_geom_hbond_distance_DA
_geom_hbond_angle_DHA
_geom_hbond_publ_flag
N3A H3A3 O1A . . 1_554 0.90 2.58 3.176(4) 125 yes
N3A H3A3 O2A . . 1_554 0.90 1.86 2.758(4) 173 yes
N3A H3A4 O2B . . 2_666 0.90 2.39 2.885(4) 114 yes
N3A H3A4 O3B . . 2_666 0.90 1.85 2.717(4) 162 yes
N3B H3B3 O1B . . 1_565 0.90 2.77 3.376(4) 126 yes
N3B H3B3 O2B . . 1_565 0.90 1.82 2.724(4) 179 yes
N3B H3B4 O2A . . 2_677 0.90 2.50 2.894(4) 107 yes
N3B H3B4 O3A . . 2_677 0.90 1.79 2.687(4) 171 yes
O4A H4A O1A . . 2_667 0.82 1.88 2.672(4) 162 yes
O4B H4B O1B . . 2_666 0.82 1.87 2.666(4) 165 yes
O4C H4C O1B . . 2_667 0.82 1.93 2.733(4) 168 yes
C2A H2A2 F3B . . 2_666 0.97 2.51 3.207(5) 128 yes
C14A H14A O2A . . 2_777 0.97 2.49 3.350(5) 148 yes
C14A H14A O3A . . 2_777 0.97 2.49 3.274(4) 138 yes
C16A H16A O4B . . 2_676 0.97 2.48 3.148(5) 126 yes
C1B H1B F2C . . . 0.98 2.45 3.200(5) 133 yes
C14B H14D O2B . . 2_666 0.97 2.34 3.295(4) 170 yes
C15B H15D O2A . . 2_677 0.97 2.51 3.131(5) 122 yes
C18B H18D F1B . . . 0.97 2.46 3.396(5) 161 yes

loop_
_geom_torsion_atom_site_label_1
_geom_torsion_atom_site_label_2
_geom_torsion_atom_site_label_3
_geom_torsion_atom_site_label_4
_geom_torsion_site_symmetry_1
_geom_torsion_site_symmetry_2
_geom_torsion_site_symmetry_3
_geom_torsion_site_symmetry_4
_geom_torsion
_geom_torsion_publ_flag
N1A C1A C2A C3A . . . . 107.0(4) ?
N1A C1A C3A C2A . . . . -108.3(4) ?
N1A C5A C6A C8A . . . . 2.1(6) ?
N1A C5A C6A C7A . . . . -179.9(4) ?
C5A C6A C7A O2A . . . . 175.6(4) ?
C8A C6A C7A O2A . . . . -6.5(6) ?
C5A C6A C7A O1A . . . . -3.0(5) ?
C8A C6A C7A O1A . . . . 174.9(4) ?
C5A C6A C8A O3A . . . . 173.2(4) ?
C7A C6A C8A O3A . . . . -4.7(6) ?
C5A C6A C8A C9A . . . . -7.3(5) ?
C7A C6A C8A C9A . . . . 174.8(3) ?
C17A C4A C9A C10A . . . . -1.0(5) ?
N1A C4A C9A C10A . . . . 179.6(3) ?
C17A C4A C9A C8A . . . . 177.8(3) ?
N1A C4A C9A C8A . . . . -1.6(5) ?
O3A C8A C9A C4A . . . . -173.2(3) ?
C6A C8A C9A C4A . . . . 7.2(5) ?
O3A C8A C9A C10A . . . . 5.5(5) ?
C6A C8A C9A C10A . . . . -174.0(3) ?
C4A C9A C10A C11A . . . . -0.8(5) ?
C8A C9A C10A C11A . . . . -179.6(3) ?
C9A C10A C11A F1A . . . . -175.4(3) ?
C9A C10A C11A C12A . . . . 2.2(6) ?
C10A C11A C12A C17A . . . . -1.6(6) ?
F1A C11A C12A C17A . . . . 175.9(3) ?
C10A C11A C12A N2A . . . . -178.7(4) ?
F1A C11A C12A N2A . . . . -1.2(5) ?
N2A C13A C14A N3A . . . . -55.0(4) ?
N3A C15A C16A N2A . . . . 58.8(4) ?
N2A C12A C17A C4A . . . . 176.7(3) ?
C11A C12A C17A C4A . . . . -0.2(5) ?
C9A C4A C17A C12A . . . . 1.5(6) ?
N1A C4A C17A C12A . . . . -179.1(3) ?
C6A C5A N1A C4A . . . . 4.1(6) ?
C6A C5A N1A C1A . . . . -173.7(4) ?
C9A C4A N1A C5A . . . . -4.2(5) ?
C17A C4A N1A C5A . . . . 176.4(3) ?
C9A C4A N1A C1A . . . . 173.7(3) ?
C17A C4A N1A C1A . . . . -5.8(5) ?
C2A C1A N1A C5A . . . . 37.9(5) ?
C3A C1A N1A C5A . . . . 106.8(4) ?
C2A C1A N1A C4A . . . . -139.9(4) ?
C3A C1A N1A C4A . . . . -71.0(5) ?
C17A C12A N2A C13A . . . . -9.3(5) ?
C11A C12A N2A C13A . . . . 167.6(3) ?
C17A C12A N2A C16A . . . . 125.2(4) ?
C11A C12A N2A C16A . . . . -58.0(4) ?
C14A C13A N2A C12A . . . . -163.6(3) ?
C14A C13A N2A C16A . . . . 59.7(4) ?
C15A C16A N2A C12A . . . . 159.8(3) ?
C15A C16A N2A C13A . . . . -62.4(4) ?
C13A C14A N3A C15A . . . . 53.0(4) ?
C16A C15A N3A C14A . . . . -54.6(4) ?
N1B C1B C2B C3B . . . . -105.9(4) ?
N1B C1B C3B C2B . . . . 112.2(4) ?
N1B C5B C6B C8B . . . . -0.5(6) ?
N1B C5B C6B C7B . . . . -179.9(4) ?
C5B C6B C7B O2B . . . . -179.6(3) ?
C8B C6B C7B O2B . . . . 1.0(6) ?
C5B C6B C7B O1B . . . . 0.3(5) ?
C8B C6B C7B O1B . . . . -179.0(3) ?
C5B C6B C8B O3B . . . . -179.3(4) ?
C7B C6B C8B O3B . . . . 0.0(6) ?
C5B C6B C8B C9B . . . . 1.2(5) ?
C7B C6B C8B C9B . . . . -179.4(3) ?
C17B C4B C9B C10B . . . . 0.3(5) ?
N1B C4B C9B C10B . . . . -179.7(3) ?
C17B C4B C9B C8B . . . . -179.1(3) ?
N1B C4B C9B C8B . . . . 0.9(5) ?
O3B C8B C9B C4B . . . . 179.1(3) ?
C6B C8B C9B C4B . . . . -1.4(5) ?
O3B C8B C9B C10B . . . . -0.4(5) ?
C6B C8B C9B C10B . . . . 179.1(3) ?
C4B C9B C10B C11B . . . . 0.6(5) ?
C8B C9B C10B C11B . . . . -179.9(3) ?
C9B C10B C11B F1B . . . . 176.5(3) ?
C9B C10B C11B C12B . . . . -1.0(6) ?
C10B C11B C12B C17B . . . . 0.4(6) ?
F1B C11B C12B C17B . . . . -177.1(3) ?
C10B C11B C12B N2B . . . . 177.7(4) ?
F1B C11B C12B N2B . . . . 0.3(5) ?
N2B C13B C14B N3B . . . . 56.2(4) ?
N3B C15B C16B N2B . . . . -59.4(4) ?
C9B C4B C17B C12B . . . . -0.9(6) ?
N1B C4B C17B C12B . . . . 179.1(3) ?
N2B C12B C17B C4B . . . . -176.7(3) ?
C11B C12B C17B C4B . . . . 0.5(5) ?
C6B C5B N1B C4B . . . . -0.1(6) ?
C6B C5B N1B C1B . . . . 176.9(4) ?
C17B C4B N1B C5B . . . . 180.0(3) ?
C9B C4B N1B C5B . . . . -0.1(5) ?
C17B C4B N1B C1B . . . . 2.8(5) ?
C9B C4B N1B C1B . . . . -177.2(3) ?
C2B C1B N1B C5B . . . . -30.5(6) ?
C3B C1B N1B C5B . . . . -101.2(4) ?
C2B C1B N1B C4B . . . . 146.5(4) ?
C3B C1B N1B C4B . . . . 75.8(5) ?
C17B C12B N2B C13B . . . . 8.7(5) ?
C11B C12B N2B C13B . . . . -168.5(3) ?
C17B C12B N2B C16B . . . . -122.4(4) ?
C11B C12B N2B C16B . . . . 60.4(4) ?
C14B C13B N2B C12B . . . . 166.6(3) ?
C14B C13B N2B C16B . . . . -59.9(4) ?
C15B C16B N2B C12B . . . . -163.5(3) ?
C15B C16B N2B C13B . . . . 62.2(4) ?
C13B C14B N3B C15B . . . . -54.8(4) ?
C16B C15B N3B C14B . . . . 55.7(4) ?
O4A C18A C19A F3A . . . . -66.8(5) ?
O4A C18A C19A F2A . . . . 177.1(4) ?
O4B C18B C19B F3B . . . . -170.6(4) ?
O4B C18B C19B F2B . . . . 70.6(5) ?
O4C C18C C19C F2C . . . . 60.4(5) ?
O4C C18C C19C F3C . . . . 175.6(4) ?

loop_
_cod_related_entry_id
_cod_related_entry_database
_cod_related_entry_code
1 ChemSpider 30654290
